data_2018067
loop_
_publ_author_name
'Muller, Alfred'
'Otto, Stefanus'

_publ_section_title
;
 <i>trans</i>-Carbonylchloridobis(ferrocenyldiphenylphosphane-\k<i>P</i>)rhodium(I)
 dichloromethane monosolvate and
 <i>trans</i>-carbonylchloridobis(ferrocenyldiphenylphosphane-\k<i>P</i>)iridium(I)
 dichloromethane monosolvate
;
_journal_coeditor_code GG3257
_journal_issue 5
_journal_name_full 'Acta Crystallographica Section C'
_journal_page_first m165
_journal_page_last m168
_journal_paper_doi 10.1107/S0108270111014107
_journal_volume 67
_journal_year 2011
_chemical_formula_iupac '[Fe2 Rh (C5 H5)2 (C17 H14 P) Cl (C O)] , C H2 Cl2'
_chemical_formula_moiety 'C45 H38 Cl Fe2 Rh O P2, C H2 Cl2'
_chemical_formula_sum 'C46 H40 Cl3 Fe2 O P2 Rh'
_chemical_formula_weight 991.68
_chemical_name_systematic
;
<i>trans</i>-Carbonylchloridobis(ferrocenyldiphenylphosphane-
\k<i>P</i>)rhodium(I) dichloromethane monosolvate
;
_space_group_IT_number 2
_symmetry_cell_setting triclinic
_symmetry_space_group_name_Hall '-P 1'
_symmetry_space_group_name_H-M 'P -1'
_atom_sites_solution_hydrogens geom
_atom_sites_solution_primary direct
_atom_sites_solution_secondary difmap
_cell_angle_alpha 108.05(3)
_cell_angle_beta 96.38(3)
_cell_angle_gamma 95.21(3)
_cell_formula_units_Z 2
_cell_length_a 9.4520(19)
_cell_length_b 12.989(3)
_cell_length_c 18.067(4)
_cell_measurement_reflns_used 4557
_cell_measurement_temperature 293(2)
_cell_measurement_theta_max 25.25
_cell_measurement_theta_min 2.33
_cell_volume 2077.4(9)
_computing_cell_refinement 'SAINT (Siemens, 1995)'
_computing_data_collection 'SMART (Siemens, 1995)'
_computing_data_reduction 'SAINT (Siemens, 1995)'
_computing_molecular_graphics 'DIAMOND (Brandenburg & Berndt, 2001)'
_computing_publication_material 'WinGX (Farrugia, 1999)'
_computing_structure_refinement 'SHELXL97 (Sheldrick, 2008)'
_computing_structure_solution 'SHELXS97 (Sheldrick, 2008)'
_diffrn_ambient_temperature 293(2)
_diffrn_measured_fraction_theta_full 0.996
_diffrn_measured_fraction_theta_max 0.996
_diffrn_measurement_device_type 'Siemens SMART CCD'
_diffrn_measurement_method \w
_diffrn_radiation_monochromator graphite
_diffrn_radiation_source 'rotating anode'
_diffrn_radiation_type MoK\a
_diffrn_radiation_wavelength 0.71073
_diffrn_reflns_av_R_equivalents 0.0399
_diffrn_reflns_av_sigmaI/netI 0.0856
_diffrn_reflns_limit_h_max 12
_diffrn_reflns_limit_h_min -12
_diffrn_reflns_limit_k_max 17
_diffrn_reflns_limit_k_min -16
_diffrn_reflns_limit_l_max 16
_diffrn_reflns_limit_l_min -23
_diffrn_reflns_number 18195
_diffrn_reflns_theta_full 28.00
_diffrn_reflns_theta_max 28.00
_diffrn_reflns_theta_min 1.20
_diffrn_standards_decay_% 0
_diffrn_standards_interval_count 0
_diffrn_standards_interval_time 0
_diffrn_standards_number 50
_exptl_absorpt_coefficient_mu 1.387
_exptl_absorpt_correction_T_max 0.894
_exptl_absorpt_correction_T_min 0.700
_exptl_absorpt_correction_type empirical
_exptl_absorpt_process_details '(SADABS; Sheldrick, 1998)'
_exptl_crystal_colour yellow
_exptl_crystal_density_diffrn 1.585
_exptl_crystal_density_method 'not measured'
_exptl_crystal_description rectangle
_exptl_crystal_F_000 1004
_exptl_crystal_size_max 0.30
_exptl_crystal_size_mid 0.15
_exptl_crystal_size_min 0.05
_refine_diff_density_max 1.268
_refine_diff_density_min -1.421
_refine_ls_extinction_method none
_refine_ls_goodness_of_fit_ref 0.933
_refine_ls_hydrogen_treatment constr
_refine_ls_matrix_type full
_refine_ls_number_parameters 518
_refine_ls_number_reflns 10001
_refine_ls_number_restraints 58
_refine_ls_restrained_S_all 1.001
_refine_ls_R_factor_all 0.0949
_refine_ls_R_factor_gt 0.0496
_refine_ls_shift/su_max 0.001
_refine_ls_shift/su_mean 0.000
_refine_ls_structure_factor_coef Fsqd
_refine_ls_weighting_details 'w = 1/[\s^2^(Fo^2^)+(0.0666P)^2^] where P=(Fo^2^+2Fc^2^)/3'
_refine_ls_weighting_scheme calc
_refine_ls_wR_factor_gt 0.1177
_refine_ls_wR_factor_ref 0.1311
_reflns_number_gt 5920
_reflns_number_total 10001
_reflns_threshold_expression I>2\s(I)
_cod_data_source_file gg3257.cif
_cod_data_source_block I
_cod_depositor_comments
;
The following automatic conversions were performed:

data name '_iucr_refine_instruction_details' was replaced with
'_iucr_refine_instructions_details' as specified in the replacement
file 'data/replacement-values/replacement_tags.lst'.

Automatic conversion script
Id: cif_correct_tags 9268 2022-04-12 08:56:07Z antanas 
;
_cod_database_code 2018067
_cod_database_fobs_code 2018067

loop_
_symmetry_equiv_pos_as_xyz
'x, y, z'
'-x, -y, -z'

loop_
_atom_site_type_symbol
_atom_site_label
_atom_site_fract_x
_atom_site_fract_y
_atom_site_fract_z
_atom_site_U_iso_or_equiv
_atom_site_adp_type
_atom_site_calc_flag
_atom_site_refinement_flags
_atom_site_occupancy
_atom_site_symmetry_multiplicity
_atom_site_disorder_assembly
_atom_site_disorder_group
Rh Rh1 0.0000 1.0000 1.0000 0.03252(14) Uani d SD 1 2 . .
Cl Cl1A -0.1146(5) 0.9353(4) 0.8680(3) 0.03252(14) Uani d PD 0.25 1 A 1
C C1A -0.1261(18) 0.9433(14) 0.9109(9) 0.03252(14) Uani d PD 0.25 1 A 1
O O1A -0.1856(13) 0.9204(9) 0.8503(7) 0.03252(14) Uani d PD 0.25 1 A 1
Cl Cl1B -0.0442(5) 0.9514(4) 0.8598(2) 0.03252(14) Uani d PD 0.25 1 A 2
C C1B -0.060(2) 0.9635(15) 0.8986(8) 0.03252(14) Uani d PD 0.25 1 A 2
O O1B -0.1068(14) 0.9302(9) 0.8271(7) 0.03252(14) Uani d PD 0.25 1 A 2
P P1 0.10423(11) 0.83877(9) 0.97563(7) 0.0303(3) Uani d . 1 1 A .
Fe Fe1 -0.19038(7) 0.64444(5) 0.94785(4) 0.03981(18) Uani d . 1 1 . .
C C111 0.1945(5) 0.8087(3) 1.0598(3) 0.0345(10) Uani d . 1 1 . .
C C112 0.1263(5) 0.8182(4) 1.1249(3) 0.0464(12) Uani d . 1 1 A .
H H112 0.0380 0.8445 1.1269 0.056 Uiso calc R 1 1 . .
C C113 0.1884(7) 0.7891(5) 1.1873(3) 0.0617(15) Uani d . 1 1 . .
H H113 0.1404 0.7934 1.2301 0.074 Uiso calc R 1 1 A .
C C114 0.3202(7) 0.7542(5) 1.1858(4) 0.0687(17) Uani d . 1 1 A .
H H114 0.3628 0.7363 1.2283 0.082 Uiso calc R 1 1 . .
C C115 0.3892(6) 0.7456(5) 1.1228(4) 0.0681(17) Uani d . 1 1 . .
H H115 0.4792 0.7221 1.1224 0.082 Uiso calc R 1 1 A .
C C116 0.3269(5) 0.7714(4) 1.0592(3) 0.0506(13) Uani d . 1 1 A .
H H116 0.3743 0.7636 1.0157 0.061 Uiso calc R 1 1 . .
C C121 0.2443(4) 0.8420(3) 0.9143(3) 0.0345(10) Uani d . 1 1 . .
C C122 0.3342(6) 0.9388(4) 0.9284(3) 0.0578(15) Uani d . 1 1 A .
H H122 0.3218 1.0011 0.9684 0.069 Uiso calc R 1 1 . .
C C123 0.4413(6) 0.9429(5) 0.8835(4) 0.0735(19) Uani d . 1 1 . .
H H123 0.5017 1.0079 0.8937 0.088 Uiso calc R 1 1 A .
C C124 0.4599(6) 0.8530(5) 0.8243(4) 0.0663(17) Uani d . 1 1 A .
H H124 0.5320 0.8572 0.7939 0.080 Uiso calc R 1 1 . .
C C125 0.3741(6) 0.7571(5) 0.8093(3) 0.0611(16) Uani d . 1 1 . .
H H125 0.3876 0.6955 0.7690 0.073 Uiso calc R 1 1 A .
C C126 0.2663(5) 0.7519(4) 0.8546(3) 0.0509(13) Uani d . 1 1 A .
H H126 0.2076 0.6861 0.8443 0.061 Uiso calc R 1 1 . .
C C131 -0.0042(4) 0.7090(3) 0.9244(3) 0.0352(10) Uani d . 1 1 . .
C C132 -0.1149(5) 0.6844(4) 0.8588(3) 0.0480(13) Uani d . 1 1 A .
H H132 -0.1494 0.7341 0.8360 0.058 Uiso calc R 1 1 . .
C C133 -0.1631(6) 0.5705(5) 0.8343(3) 0.0640(17) Uani d . 1 1 . .
H H133 -0.2339 0.5328 0.7921 0.077 Uiso calc R 1 1 A .
C C134 -0.0865(6) 0.5242(4) 0.8841(4) 0.0610(16) Uani d . 1 1 A .
H H134 -0.0990 0.4512 0.8813 0.073 Uiso calc R 1 1 . .
C C135 0.0126(5) 0.6075(4) 0.9391(3) 0.0457(12) Uani d . 1 1 A .
H H135 0.0780 0.5986 0.9783 0.055 Uiso calc R 1 1 . .
C C141 -0.2558(6) 0.7578(5) 1.0385(3) 0.0550(14) Uani d . 1 1 . .
H H141 -0.2094 0.8282 1.0647 0.066 Uiso calc R 1 1 . .
C C142 -0.3605(5) 0.7274(5) 0.9721(4) 0.0622(16) Uani d . 1 1 . .
H H142 -0.3959 0.7733 0.9461 0.075 Uiso calc R 1 1 . .
C C143 -0.4026(6) 0.6145(6) 0.9518(4) 0.077(2) Uani d . 1 1 . .
H H143 -0.4717 0.5726 0.9100 0.092 Uiso calc R 1 1 . .
C C144 -0.3225(7) 0.5752(5) 1.0055(4) 0.0717(19) Uani d . 1 1 . .
H H144 -0.3287 0.5032 1.0052 0.086 Uiso calc R 1 1 . .
C C145 -0.2323(6) 0.6643(5) 1.0592(4) 0.0626(16) Uani d . 1 1 . .
H H145 -0.1678 0.6622 1.1013 0.075 Uiso calc R 1 1 . .
Rh Rh2 0.5000 0.5000 0.5000 0.03466(14) Uani d SDU 1 2 . .
Cl Cl2 0.5256(5) 0.6146(3) 0.63371(19) 0.0789(9) Uani d PDU 0.50 1 . .
C C2 0.5070(16) 0.5829(10) 0.5930(7) 0.0687(10) Uani d PU 0.50 1 . .
O O2 0.5568(14) 0.6296(10) 0.6634(5) 0.0762(12) Uani d PU 0.50 1 . .
P P2 0.42352(12) 0.35186(9) 0.53968(7) 0.0339(3) Uani d . 1 1 . .
Fe Fe2 0.10676(7) 0.23933(5) 0.41303(4) 0.04052(18) Uani d . 1 1 . .
C C211 0.5783(5) 0.2868(4) 0.5636(3) 0.0371(11) Uani d . 1 1 . .
C C212 0.7000(6) 0.3500(5) 0.6075(3) 0.0578(15) Uani d . 1 1 . .
H H212 0.7033 0.4256 0.6255 0.069 Uiso calc R 1 1 . .
C C213 0.8199(6) 0.3025(6) 0.6257(4) 0.0696(18) Uani d . 1 1 . .
H H213 0.9025 0.3464 0.6560 0.084 Uiso calc R 1 1 . .
C C214 0.8163(6) 0.1930(6) 0.5997(4) 0.0661(17) Uani d . 1 1 . .
H H214 0.8959 0.1610 0.6120 0.079 Uiso calc R 1 1 . .
C C215 0.6978(7) 0.1312(5) 0.5562(4) 0.085(2) Uani d . 1 1 . .
H H215 0.6960 0.0558 0.5376 0.102 Uiso calc R 1 1 . .
C C216 0.5784(6) 0.1760(4) 0.5382(4) 0.0736(19) Uani d . 1 1 . .
H H216 0.4964 0.1306 0.5083 0.088 Uiso calc R 1 1 . .
C C221 0.3447(5) 0.3903(3) 0.6302(3) 0.0337(10) Uani d . 1 1 . .
C C222 0.3826(6) 0.3519(4) 0.6916(3) 0.0556(14) Uani d . 1 1 . .
H H222 0.4527 0.3055 0.6879 0.067 Uiso calc R 1 1 . .
C C223 0.3181(7) 0.3814(5) 0.7581(4) 0.0727(18) Uani d . 1 1 . .
H H223 0.3461 0.3553 0.7992 0.087 Uiso calc R 1 1 . .
C C224 0.2136(6) 0.4485(4) 0.7652(3) 0.0555(14) Uani d . 1 1 . .
H H224 0.1704 0.4679 0.8105 0.067 Uiso calc R 1 1 . .
C C225 0.1735(5) 0.4868(4) 0.7045(3) 0.0472(12) Uani d . 1 1 . .
H H225 0.1018 0.5319 0.7081 0.057 Uiso calc R 1 1 . .
C C226 0.2388(5) 0.4588(4) 0.6382(3) 0.0413(11) Uani d . 1 1 . .
H H226 0.2116 0.4863 0.5977 0.050 Uiso calc R 1 1 . .
C C231 0.2951(5) 0.2374(4) 0.4786(3) 0.0371(11) Uani d . 1 1 . .
C C232 0.1780(5) 0.1867(4) 0.5042(3) 0.0446(12) Uani d . 1 1 . .
H H232 0.1535 0.2081 0.5547 0.054 Uiso calc R 1 1 . .
C C233 0.1059(6) 0.0986(4) 0.4398(3) 0.0523(14) Uani d . 1 1 . .
H H233 0.0243 0.0530 0.4401 0.063 Uiso calc R 1 1 . .
C C234 0.1785(6) 0.0912(4) 0.3748(3) 0.0534(14) Uani d . 1 1 . .
H H234 0.1543 0.0388 0.3253 0.064 Uiso calc R 1 1 . .
C C235 0.2941(5) 0.1767(4) 0.3974(3) 0.0453(12) Uani d . 1 1 . .
H H235 0.3582 0.1910 0.3652 0.054 Uiso calc R 1 1 . .
C C241 0.0893(6) 0.3962(4) 0.4219(3) 0.0557(14) Uani d . 1 1 . .
H H241 0.1569 0.4562 0.4499 0.067 Uiso calc R 1 1 . .
C C242 -0.0232(6) 0.3551(5) 0.4504(4) 0.0599(15) Uani d . 1 1 . .
H H242 -0.0444 0.3818 0.5014 0.072 Uiso calc R 1 1 . .
C C243 -0.1015(7) 0.2652(5) 0.3895(5) 0.077(2) Uani d . 1 1 . .
H H243 -0.1837 0.2229 0.3929 0.093 Uiso calc R 1 1 . .
C C244 -0.0330(8) 0.2511(6) 0.3227(4) 0.082(2) Uani d . 1 1 . .
H H244 -0.0611 0.1976 0.2739 0.098 Uiso calc R 1 1 . .
C C245 0.0854(7) 0.3325(5) 0.3430(3) 0.0663(17) Uani d . 1 1 . .
H H245 0.1503 0.3426 0.3099 0.080 Uiso calc R 1 1 . .
C C3 0.2715(14) 0.0346(12) 0.7278(9) 0.2379(17) Uani d DU 1 1 . .
H H3A 0.2222 -0.0376 0.7202 0.285 Uiso calc R 1 1 . .
H H3B 0.3256 0.0589 0.7804 0.285 Uiso calc R 1 1 . .
Cl Cl3 0.3897(5) 0.0164(4) 0.6683(3) 0.2417(16) Uani d DU 1 1 . .
Cl Cl4 0.1550(5) 0.1079(4) 0.7305(2) 0.2333(16) Uani d DU 1 1 . .

loop_
_atom_site_aniso_label
_atom_site_aniso_U_11
_atom_site_aniso_U_22
_atom_site_aniso_U_33
_atom_site_aniso_U_12
_atom_site_aniso_U_13
_atom_site_aniso_U_23
Rh1 0.0383(3) 0.0309(3) 0.0287(3) 0.0117(2) 0.0063(2) 0.0077(2)
Cl1A 0.0383(3) 0.0309(3) 0.0287(3) 0.0117(2) 0.0063(2) 0.0077(2)
C1A 0.0383(3) 0.0309(3) 0.0287(3) 0.0117(2) 0.0063(2) 0.0077(2)
O1A 0.0383(3) 0.0309(3) 0.0287(3) 0.0117(2) 0.0063(2) 0.0077(2)
Cl1B 0.0383(3) 0.0309(3) 0.0287(3) 0.0117(2) 0.0063(2) 0.0077(2)
C1B 0.0383(3) 0.0309(3) 0.0287(3) 0.0117(2) 0.0063(2) 0.0077(2)
O1B 0.0383(3) 0.0309(3) 0.0287(3) 0.0117(2) 0.0063(2) 0.0077(2)
P1 0.0315(6) 0.0296(6) 0.0315(6) 0.0081(5) 0.0092(5) 0.0098(5)
Fe1 0.0349(4) 0.0404(4) 0.0454(4) 0.0022(3) 0.0128(3) 0.0141(3)
C111 0.034(2) 0.034(2) 0.038(3) 0.0088(19) 0.0041(19) 0.014(2)
C112 0.049(3) 0.051(3) 0.042(3) 0.014(2) 0.008(2) 0.016(2)
C113 0.079(4) 0.069(4) 0.043(3) 0.009(3) 0.009(3) 0.026(3)
C114 0.067(4) 0.086(5) 0.064(4) 0.009(3) -0.015(3) 0.048(4)
C115 0.051(3) 0.087(5) 0.082(5) 0.028(3) 0.003(3) 0.046(4)
C116 0.040(3) 0.056(3) 0.063(4) 0.013(2) 0.011(2) 0.028(3)
C121 0.034(2) 0.036(2) 0.037(3) 0.0058(19) 0.0093(19) 0.016(2)
C122 0.066(4) 0.038(3) 0.071(4) 0.003(3) 0.024(3) 0.017(3)
C123 0.060(4) 0.067(4) 0.101(5) -0.011(3) 0.030(4) 0.038(4)
C124 0.052(3) 0.094(5) 0.060(4) 0.006(3) 0.028(3) 0.030(4)
C125 0.055(3) 0.074(4) 0.047(3) 0.007(3) 0.025(3) 0.003(3)
C126 0.048(3) 0.048(3) 0.051(3) 0.002(2) 0.022(2) 0.005(2)
C131 0.033(2) 0.036(2) 0.037(3) 0.0047(19) 0.013(2) 0.010(2)
C132 0.056(3) 0.052(3) 0.033(3) -0.004(2) 0.005(2) 0.013(2)
C133 0.072(4) 0.058(4) 0.041(3) -0.023(3) 0.016(3) -0.008(3)
C134 0.070(4) 0.040(3) 0.073(4) 0.004(3) 0.035(3) 0.010(3)
C135 0.041(3) 0.035(3) 0.065(4) 0.010(2) 0.025(2) 0.015(2)
C141 0.049(3) 0.058(3) 0.062(4) 0.013(3) 0.027(3) 0.016(3)
C142 0.038(3) 0.076(4) 0.085(5) 0.020(3) 0.018(3) 0.035(4)
C143 0.035(3) 0.096(5) 0.089(5) -0.009(3) 0.020(3) 0.016(4)
C144 0.063(4) 0.066(4) 0.104(6) 0.007(3) 0.051(4) 0.040(4)
C145 0.055(3) 0.084(4) 0.063(4) 0.015(3) 0.030(3) 0.036(3)
Rh2 0.0473(3) 0.0296(3) 0.0325(3) 0.0106(2) 0.0134(2) 0.0136(2)
Cl2 0.112(2) 0.0621(17) 0.0422(18) -0.0347(16) 0.0178(18) -0.0008(16)
C2 0.1020(18) 0.0519(17) 0.0387(17) -0.0247(16) 0.0152(18) 0.0036(16)
O2 0.109(2) 0.060(2) 0.041(2) -0.030(2) 0.014(2) 0.000(2)
P2 0.0402(6) 0.0319(6) 0.0351(7) 0.0111(5) 0.0089(5) 0.0158(5)
Fe2 0.0502(4) 0.0348(4) 0.0360(4) 0.0149(3) 0.0016(3) 0.0096(3)
C211 0.040(3) 0.039(3) 0.039(3) 0.011(2) 0.011(2) 0.019(2)
C212 0.053(3) 0.052(3) 0.074(4) 0.001(3) -0.002(3) 0.034(3)
C213 0.043(3) 0.089(5) 0.084(5) -0.001(3) -0.007(3) 0.047(4)
C214 0.055(4) 0.087(5) 0.071(4) 0.036(3) 0.014(3) 0.039(4)
C215 0.077(5) 0.061(4) 0.105(6) 0.035(4) -0.016(4) 0.011(4)
C216 0.064(4) 0.046(3) 0.100(5) 0.017(3) -0.014(3) 0.015(3)
C221 0.039(2) 0.031(2) 0.035(3) 0.0089(19) 0.0066(19) 0.0138(19)
C222 0.065(3) 0.069(4) 0.059(4) 0.040(3) 0.029(3) 0.041(3)
C223 0.093(5) 0.104(5) 0.055(4) 0.050(4) 0.035(3) 0.056(4)
C224 0.062(3) 0.061(4) 0.048(3) 0.017(3) 0.024(3) 0.018(3)
C225 0.052(3) 0.042(3) 0.046(3) 0.017(2) 0.012(2) 0.007(2)
C226 0.045(3) 0.041(3) 0.037(3) 0.011(2) -0.002(2) 0.012(2)
C231 0.044(3) 0.034(2) 0.037(3) 0.014(2) 0.004(2) 0.016(2)
C232 0.049(3) 0.041(3) 0.048(3) 0.006(2) 0.003(2) 0.022(2)
C233 0.051(3) 0.039(3) 0.069(4) 0.002(2) 0.000(3) 0.024(3)
C234 0.068(4) 0.031(3) 0.053(3) 0.015(2) -0.002(3) 0.003(2)
C235 0.055(3) 0.039(3) 0.045(3) 0.021(2) 0.014(2) 0.010(2)
C241 0.070(4) 0.045(3) 0.056(4) 0.025(3) 0.002(3) 0.019(3)
C242 0.065(4) 0.060(4) 0.058(4) 0.031(3) 0.010(3) 0.016(3)
C243 0.055(4) 0.075(5) 0.096(6) 0.011(3) -0.011(4) 0.026(4)
C244 0.100(5) 0.073(5) 0.058(4) 0.031(4) -0.035(4) 0.012(4)
C245 0.094(5) 0.072(4) 0.049(4) 0.037(4) 0.010(3) 0.035(3)
C3 0.225(3) 0.231(3) 0.214(3) 0.017(3) 0.073(3) 0.000(3)
Cl3 0.235(3) 0.232(3) 0.218(3) 0.023(3) 0.081(3) 0.002(3)
Cl4 0.214(3) 0.231(3) 0.208(3) 0.008(3) 0.065(3) -0.002(3)

loop_
_atom_type_symbol
_atom_type_description
_atom_type_scat_dispersion_real
_atom_type_scat_dispersion_imag
_atom_type_scat_source
C C 0.0033 0.0016 'International Tables Vol C Tables 4.2.6.8 and 6.1.1.4'
H H 0.0000 0.0000 'International Tables Vol C Tables 4.2.6.8 and 6.1.1.4'
O O 0.0106 0.0060 'International Tables Vol C Tables 4.2.6.8 and 6.1.1.4'
P P 0.1023 0.0942 'International Tables Vol C Tables 4.2.6.8 and 6.1.1.4'
Cl Cl 0.1484 0.1585 'International Tables Vol C Tables 4.2.6.8 and 6.1.1.4'
Fe Fe 0.3463 0.8444 'International Tables Vol C Tables 4.2.6.8 and 6.1.1.4'
Rh Rh -1.1178 0.9187 'International Tables Vol C Tables 4.2.6.8 and 6.1.1.4'

loop_
_geom_angle_atom_site_label_1
_geom_angle_atom_site_label_2
_geom_angle_atom_site_label_3
_geom_angle_site_symmetry_1
_geom_angle_site_symmetry_3
_geom_angle
_geom_angle_publ_flag
C1A Rh1 C1A 2_577 . 180.000(6) ?
P1 Rh1 P1 . 2_577 180.0000(10) ?
C1B Rh1 Cl1A . 2_577 170.4(7) ?
C1A Rh1 Cl1A 2_577 2_577 14.6(6) ?
C1A Rh1 Cl1A . 2_577 165.4(6) ?
P1 Rh1 Cl1A . 2_577 91.64(12) ?
P1 Rh1 Cl1A 2_577 2_577 88.36(12) ?
C1A Rh1 Cl1A 2_577 . 165.4(6) ?
P1 Rh1 Cl1A . . 88.36(12) ?
P1 Rh1 Cl1A 2_577 . 91.64(12) ?
C1B Rh1 Cl1B 2_577 2_577 8.5(7) ?
C1B Rh1 Cl1B . 2_577 171.5(7) ?
P1 Rh1 Cl1B . 2_577 95.46(11) ?
P1 Rh1 Cl1B 2_577 2_577 84.54(11) ?
C1B Rh1 Cl1B 2_577 . 171.5(7) ?
C1A Rh1 Cl1B 2_577 . 147.9(6) ?
P1 Rh1 Cl1B . . 84.54(11) ?
P1 Rh1 Cl1B 2_577 . 95.46(11) ?
O1A Cl1A C1A . . 98.5(17) ?
O1A Cl1A Rh1 . . 134.0(12) ?
Cl1A C1A Rh1 . . 129.3(18) ?
O1A C1A Rh1 . . 165.9(18) ?
C1B Cl1B O1B . . 117(2) ?
O1B Cl1B Rh1 . . 138.5(12) ?
Cl1B C1B Rh1 . . 150(2) ?
O1B C1B Rh1 . . 175.1(17) ?
C131 P1 C121 . . 103.2(2) ?
C131 P1 C111 . . 100.2(2) ?
C121 P1 C111 . . 103.9(2) ?
C131 P1 Rh1 . . 119.96(15) ?
C121 P1 Rh1 . . 109.57(15) ?
C111 P1 Rh1 . . 117.90(15) ?
C112 C111 C116 . . 118.4(4) ?
C112 C111 P1 . . 119.5(3) ?
C116 C111 P1 . . 122.0(4) ?
C111 C112 C113 . . 120.5(5) ?
C111 C112 H112 . . 119.7 ?
C113 C112 H112 . . 119.7 ?
C114 C113 C112 . . 119.9(5) ?
C114 C113 H113 . . 120.1 ?
C112 C113 H113 . . 120.1 ?
C115 C114 C113 . . 120.3(5) ?
C115 C114 H114 . . 119.8 ?
C113 C114 H114 . . 119.8 ?
C114 C115 C116 . . 120.5(5) ?
C114 C115 H115 . . 119.7 ?
C116 C115 H115 . . 119.7 ?
C115 C116 C111 . . 120.3(5) ?
C115 C116 H116 . . 119.8 ?
C111 C116 H116 . . 119.8 ?
C126 C121 C122 . . 117.9(4) ?
C126 C121 P1 . . 122.8(3) ?
C122 C121 P1 . . 119.2(4) ?
C123 C122 C121 . . 120.3(5) ?
C123 C122 H122 . . 119.9 ?
C121 C122 H122 . . 119.9 ?
C124 C123 C122 . . 120.6(5) ?
C124 C123 H123 . . 119.7 ?
C122 C123 H123 . . 119.7 ?
C125 C124 C123 . . 120.5(5) ?
C125 C124 H124 . . 119.8 ?
C123 C124 H124 . . 119.8 ?
C124 C125 C126 . . 119.3(5) ?
C124 C125 H125 . . 120.3 ?
C126 C125 H125 . . 120.3 ?
C121 C126 C125 . . 121.3(5) ?
C121 C126 H126 . . 119.3 ?
C125 C126 H126 . . 119.3 ?
C132 C131 C135 . . 106.6(4) ?
C132 C131 P1 . . 127.5(4) ?
C135 C131 P1 . . 125.8(4) ?
C133 C132 C131 . . 107.9(5) ?
C133 C132 H132 . . 126.1 ?
C131 C132 H132 . . 126.1 ?
C134 C133 C132 . . 108.9(5) ?
C134 C133 H133 . . 125.6 ?
C132 C133 H133 . . 125.6 ?
C133 C134 C135 . . 108.1(5) ?
C133 C134 H134 . . 126.0 ?
C135 C134 H134 . . 126.0 ?
C134 C135 C131 . . 108.6(5) ?
C134 C135 H135 . . 125.7 ?
C131 C135 H135 . . 125.7 ?
C142 C141 C145 . . 108.5(5) ?
C142 C141 H141 . . 125.7 ?
C145 C141 H141 . . 125.7 ?
C141 C142 C143 . . 107.3(6) ?
C141 C142 H142 . . 126.3 ?
C143 C142 H142 . . 126.3 ?
C142 C143 C144 . . 108.6(6) ?
C142 C143 H143 . . 125.7 ?
C144 C143 H143 . . 125.7 ?
C145 C144 C143 . . 107.4(6) ?
C145 C144 H144 . . 126.3 ?
C143 C144 H144 . . 126.3 ?
C144 C145 C141 . . 108.2(6) ?
C144 C145 H145 . . 125.9 ?
C141 C145 H145 . . 125.9 ?
C2 Rh2 C2 . 2_666 180.000(3) ?
C2 Rh2 P2 . . 89.1(4) ?
C2 Rh2 P2 2_666 . 90.9(4) ?
C2 Rh2 P2 . 2_666 90.9(4) ?
C2 Rh2 P2 2_666 2_666 89.1(4) ?
P2 Rh2 P2 . 2_666 180.0 ?
C2 Rh2 Cl2 . 2_666 176.2(6) ?
P2 Rh2 Cl2 . 2_666 91.20(11) ?
P2 Rh2 Cl2 2_666 2_666 88.80(11) ?
C2 Rh2 Cl2 2_666 . 176.2(6) ?
P2 Rh2 Cl2 . . 88.80(11) ?
P2 Rh2 Cl2 2_666 . 91.20(11) ?
O2 Cl2 C2 . . 158(2) ?
O2 Cl2 Rh2 . . 149.1(19) ?
Cl2 C2 Rh2 . . 167.2(19) ?
O2 C2 Rh2 . . 157.7(15) ?
C231 P2 C221 . . 101.1(2) ?
C231 P2 C211 . . 103.0(2) ?
C221 P2 C211 . . 103.9(2) ?
C231 P2 Rh2 . . 123.34(15) ?
C221 P2 Rh2 . . 113.70(14) ?
C211 P2 Rh2 . . 109.69(15) ?
C212 C211 C216 . . 117.7(5) ?
C212 C211 P2 . . 119.5(4) ?
C216 C211 P2 . . 122.8(4) ?
C211 C212 C213 . . 120.6(5) ?
C211 C212 H212 . . 119.7 ?
C213 C212 H212 . . 119.7 ?
C214 C213 C212 . . 120.2(5) ?
C214 C213 H213 . . 119.9 ?
C212 C213 H213 . . 119.9 ?
C215 C214 C213 . . 119.3(5) ?
C215 C214 H214 . . 120.4 ?
C213 C214 H214 . . 120.4 ?
C214 C215 C216 . . 121.6(6) ?
C214 C215 H215 . . 119.2 ?
C216 C215 H215 . . 119.2 ?
C211 C216 C215 . . 120.7(6) ?
C211 C216 H216 . . 119.7 ?
C215 C216 H216 . . 119.7 ?
C222 C221 C226 . . 117.5(4) ?
C222 C221 P2 . . 122.8(3) ?
C226 C221 P2 . . 119.7(3) ?
C223 C222 C221 . . 120.8(5) ?
C223 C222 H222 . . 119.6 ?
C221 C222 H222 . . 119.6 ?
C224 C223 C222 . . 121.2(5) ?
C224 C223 H223 . . 119.4 ?
C222 C223 H223 . . 119.4 ?
C223 C224 C225 . . 118.9(5) ?
C223 C224 H224 . . 120.5 ?
C225 C224 H224 . . 120.5 ?
C224 C225 C226 . . 120.1(5) ?
C224 C225 H225 . . 119.9 ?
C226 C225 H225 . . 119.9 ?
C225 C226 C221 . . 121.4(5) ?
C225 C226 H226 . . 119.3 ?
C221 C226 H226 . . 119.3 ?
C232 C231 C235 . . 106.9(4) ?
C232 C231 P2 . . 125.7(4) ?
C235 C231 P2 . . 127.4(4) ?
C233 C232 C231 . . 108.3(5) ?
C233 C232 H232 . . 125.9 ?
C231 C232 H232 . . 125.9 ?
C234 C233 C232 . . 108.3(5) ?
C234 C233 H233 . . 125.8 ?
C232 C233 H233 . . 125.8 ?
C233 C234 C235 . . 108.6(5) ?
C233 C234 H234 . . 125.7 ?
C235 C234 H234 . . 125.7 ?
C234 C235 C231 . . 107.9(5) ?
C234 C235 H235 . . 126.1 ?
C231 C235 H235 . . 126.1 ?
C242 C241 C245 . . 108.4(6) ?
C242 C241 H241 . . 125.8 ?
C245 C241 H241 . . 125.8 ?
C241 C242 C243 . . 108.4(6) ?
C241 C242 H242 . . 125.8 ?
C243 C242 H242 . . 125.8 ?
C244 C243 C242 . . 107.7(6) ?
C244 C243 H243 . . 126.1 ?
C242 C243 H243 . . 126.1 ?
C245 C244 C243 . . 107.3(6) ?
C245 C244 H244 . . 126.4 ?
C243 C244 H244 . . 126.4 ?
C244 C245 C241 . . 108.2(6) ?
C244 C245 H245 . . 125.9 ?
C241 C245 H245 . . 125.9 ?
Cl4 C3 Cl3 . . 126.1(12) ?
Cl4 C3 H3A . . 105.8 ?
Cl3 C3 H3A . . 105.8 ?
Cl4 C3 H3B . . 105.8 ?
Cl3 C3 H3B . . 105.8 ?
H3A C3 H3B . . 106.2 ?

loop_
_geom_bond_atom_site_label_1
_geom_bond_atom_site_label_2
_geom_bond_site_symmetry_2
_geom_bond_distance
_geom_bond_publ_flag
Rh1 C1B 2_577 1.756(14) ?
Rh1 C1B . 1.756(14) ?
Rh1 C1A 2_577 1.798(14) ?
Rh1 C1A . 1.798(14) ?
Rh1 P1 . 2.3345(12) ?
Rh1 P1 2_577 2.3345(12) ?
Rh1 Cl1A 2_577 2.364(4) ?
Rh1 Cl1A . 2.364(4) ?
Rh1 Cl1B 2_577 2.390(4) ?
Rh1 Cl1B . 2.390(4) ?
C1A O1A . 1.112(16) ?
C1B O1B . 1.243(16) ?
P1 C131 . 1.805(5) ?
P1 C121 . 1.824(4) ?
P1 C111 . 1.826(5) ?
C111 C112 . 1.381(6) ?
C111 C116 . 1.383(6) ?
C112 C113 . 1.383(7) ?
C112 H112 . 0.9300 ?
C113 C114 . 1.364(8) ?
C113 H113 . 0.9300 ?
C114 C115 . 1.354(8) ?
C114 H114 . 0.9300 ?
C115 C116 . 1.379(7) ?
C115 H115 . 0.9300 ?
C116 H116 . 0.9300 ?
C121 C126 . 1.374(6) ?
C121 C122 . 1.389(6) ?
C122 C123 . 1.374(8) ?
C122 H122 . 0.9300 ?
C123 C124 . 1.358(8) ?
C123 H123 . 0.9300 ?
C124 C125 . 1.357(8) ?
C124 H124 . 0.9300 ?
C125 C126 . 1.385(7) ?
C125 H125 . 0.9300 ?
C126 H126 . 0.9300 ?
C131 C132 . 1.425(6) ?
C131 C135 . 1.441(6) ?
C132 C133 . 1.421(7) ?
C132 H132 . 0.9300 ?
C133 C134 . 1.402(8) ?
C133 H133 . 0.9300 ?
C134 C135 . 1.406(7) ?
C134 H134 . 0.9300 ?
C135 H135 . 0.9300 ?
C141 C142 . 1.395(8) ?
C141 C145 . 1.406(8) ?
C141 H141 . 0.9300 ?
C142 C143 . 1.404(8) ?
C142 H142 . 0.9300 ?
C143 C144 . 1.410(9) ?
C143 H143 . 0.9300 ?
C144 C145 . 1.396(9) ?
C144 H144 . 0.9300 ?
C145 H145 . 0.9300 ?
Rh2 C2 . 1.682(12) ?
Rh2 C2 2_666 1.682(12) ?
Rh2 P2 . 2.3358(13) ?
Rh2 P2 2_666 2.3358(13) ?
Rh2 Cl2 2_666 2.385(3) ?
Rh2 Cl2 . 2.385(3) ?
Cl2 O2 . 0.550(10) ?
Cl2 C2 . 0.715(11) ?
C2 O2 . 1.242(14) ?
P2 C231 . 1.806(5) ?
P2 C221 . 1.819(5) ?
P2 C211 . 1.831(5) ?
C211 C212 . 1.359(7) ?
C211 C216 . 1.369(7) ?
C212 C213 . 1.395(7) ?
C212 H212 . 0.9300 ?
C213 C214 . 1.349(8) ?
C213 H213 . 0.9300 ?
C214 C215 . 1.328(8) ?
C214 H214 . 0.9300 ?
C215 C216 . 1.369(7) ?
C215 H215 . 0.9300 ?
C216 H216 . 0.9300 ?
C221 C222 . 1.376(6) ?
C221 C226 . 1.389(6) ?
C222 C223 . 1.372(7) ?
C222 H222 . 0.9300 ?
C223 C224 . 1.367(7) ?
C223 H223 . 0.9300 ?
C224 C225 . 1.369(7) ?
C224 H224 . 0.9300 ?
C225 C226 . 1.372(7) ?
C225 H225 . 0.9300 ?
C226 H226 . 0.9300 ?
C231 C232 . 1.430(6) ?
C231 C235 . 1.433(6) ?
C232 C233 . 1.409(7) ?
C232 H232 . 0.9300 ?
C233 C234 . 1.406(8) ?
C233 H233 . 0.9300 ?
C234 C235 . 1.412(7) ?
C234 H234 . 0.9300 ?
C235 H235 . 0.9300 ?
C241 C242 . 1.369(8) ?
C241 C245 . 1.403(8) ?
C241 H241 . 0.9300 ?
C242 C243 . 1.410(8) ?
C242 H242 . 0.9300 ?
C243 C244 . 1.403(10) ?
C243 H243 . 0.9300 ?
C244 C245 . 1.399(9) ?
C244 H244 . 0.9300 ?
C245 H245 . 0.9300 ?
C3 Cl4 . 1.515(11) ?
C3 Cl3 . 1.618(11) ?
C3 H3A . 0.9700 ?
C3 H3B . 0.9700 ?

loop_
_geom_hbond_atom_site_label_D
_geom_hbond_atom_site_label_H
_geom_hbond_atom_site_label_A
_geom_hbond_site_symmetry_A
_geom_hbond_distance_DH
_geom_hbond_distance_HA
_geom_hbond_distance_DA
_geom_hbond_angle_DHA
_geom_hbond_publ_flag
C235 H235 Cl2 2_666 0.93 2.65 3.300(7) 127.2 ?

loop_
_geom_torsion_atom_site_label_1
_geom_torsion_atom_site_label_2
_geom_torsion_atom_site_label_3
_geom_torsion_atom_site_label_4
_geom_torsion_site_symmetry_1
_geom_torsion_site_symmetry_2
_geom_torsion_site_symmetry_3
_geom_torsion_site_symmetry_4
_geom_torsion
_geom_torsion_publ_flag
Rh1 P1 C131 C141 . . . . -50.1(2) ?
Rh2 P2 C231 C241 . . . . -42.8(2) ?
C1B Rh1 Cl1A O1A . . . . -154(4) ?
C1A Rh1 Cl1A O1A 2_577 . . . -167(3) ?
P1 Rh1 Cl1A O1A . . . . 114.9(16) ?
P1 Rh1 Cl1A O1A 2_577 . . . -65.1(16) ?
P1 Rh1 Cl1A C1A . . . . 102(2) ?
P1 Rh1 Cl1A C1A 2_577 . . . -78(2) ?
Cl1B Rh1 Cl1A C1A 2_577 . . . -1(2) ?
Cl1B Rh1 Cl1A C1A . . . . 179(2) ?
Rh1 Cl1A C1A O1A . . . . 170.9(18) ?
O1A Cl1A C1A Rh1 . . . . -170.9(18) ?
C1B Rh1 C1A Cl1A 2_577 . . . -174.4(17) ?
C1B Rh1 C1A Cl1A . . . . 5.6(17) ?
P1 Rh1 C1A Cl1A . . . . -78(2) ?
P1 Rh1 C1A Cl1A 2_577 . . . 102(2) ?
Cl1B Rh1 C1A Cl1A 2_577 . . . 179.6(14) ?
Cl1B Rh1 C1A Cl1A . . . . -0.4(14) ?
Rh1 Cl1A O1A C1A . . . . -7.4(15) ?
C1B Rh1 Cl1B O1B . . . . -11(4) ?
C1A Rh1 Cl1B O1B 2_577 . . . -174.4(18) ?
C1A Rh1 Cl1B O1B . . . . 5.6(18) ?
P1 Rh1 Cl1B O1B . . . . 107.3(16) ?
P1 Rh1 Cl1B O1B 2_577 . . . -72.7(16) ?
Cl1A Rh1 Cl1B O1B . . . . 5.3(15) ?
Rh1 Cl1B C1B O1B . . . . -172(3) ?
O1B Cl1B C1B Rh1 . . . . 172(3) ?
P1 Rh1 C1B Cl1B 2_577 . . . 119(4) ?
C1B Rh1 P1 C131 2_577 . . . 124.2(7) ?
C1B Rh1 P1 C131 . . . . -55.8(7) ?
C1A Rh1 P1 C131 2_577 . . . 148.2(6) ?
C1A Rh1 P1 C131 . . . . -31.8(6) ?
Cl1A Rh1 P1 C131 2_577 . . . 133.9(2) ?
Cl1A Rh1 P1 C131 . . . . -46.1(2) ?
Cl1B Rh1 P1 C131 2_577 . . . 116.8(2) ?
Cl1B Rh1 P1 C131 . . . . -63.2(2) ?
C1B Rh1 P1 C121 2_577 . . . -116.8(7) ?
C1B Rh1 P1 C121 . . . . 63.2(7) ?
C1A Rh1 P1 C121 2_577 . . . -92.9(6) ?
Cl1A Rh1 P1 C121 2_577 . . . -107.2(2) ?
Cl1A Rh1 P1 C121 . . . . 72.8(2) ?
Cl1B Rh1 P1 C121 2_577 . . . -124.3(2) ?
Cl1B Rh1 P1 C121 . . . . 55.7(2) ?
C1B Rh1 P1 C111 2_577 . . . 1.7(7) ?
C1B Rh1 P1 C111 . . . . -178.3(7) ?
C1A Rh1 P1 C111 2_577 . . . 25.6(6) ?
C1A Rh1 P1 C111 . . . . -154.4(6) ?
Cl1A Rh1 P1 C111 2_577 . . . 11.3(2) ?
Cl1A Rh1 P1 C111 . . . . -168.7(2) ?
Cl1B Rh1 P1 C111 2_577 . . . -5.8(2) ?
Cl1B Rh1 P1 C111 . . . . 174.2(2) ?
C131 P1 C111 C112 . . . . -84.3(4) ?
C121 P1 C111 C112 . . . . 169.2(4) ?
Rh1 P1 C111 C112 . . . . 47.7(4) ?
C131 P1 C111 C116 . . . . 92.5(4) ?
C121 P1 C111 C116 . . . . -14.0(4) ?
Rh1 P1 C111 C116 . . . . -135.4(3) ?
C116 C111 C112 C113 . . . . -1.2(7) ?
P1 C111 C112 C113 . . . . 175.8(4) ?
C111 C112 C113 C114 . . . . 2.2(8) ?
C112 C113 C114 C115 . . . . -1.5(9) ?
C113 C114 C115 C116 . . . . -0.4(10) ?
C114 C115 C116 C111 . . . . 1.4(9) ?
C112 C111 C116 C115 . . . . -0.6(7) ?
P1 C111 C116 C115 . . . . -177.5(4) ?
C131 P1 C121 C126 . . . . -11.6(5) ?
C111 P1 C121 C126 . . . . 92.6(5) ?
Rh1 P1 C121 C126 . . . . -140.5(4) ?
C131 P1 C121 C122 . . . . 169.0(4) ?
C111 P1 C121 C122 . . . . -86.7(4) ?
Rh1 P1 C121 C122 . . . . 40.1(4) ?
C126 C121 C122 C123 . . . . 0.0(8) ?
P1 C121 C122 C123 . . . . 179.4(5) ?
C121 C122 C123 C124 . . . . 0.7(10) ?
C122 C123 C124 C125 . . . . -0.9(11) ?
C123 C124 C125 C126 . . . . 0.5(10) ?
C122 C121 C126 C125 . . . . -0.4(8) ?
P1 C121 C126 C125 . . . . -179.7(4) ?
C124 C125 C126 C121 . . . . 0.1(9) ?
C121 P1 C131 C132 . . . . -82.3(4) ?
C111 P1 C131 C132 . . . . 170.7(4) ?
Rh1 P1 C131 C132 . . . . 39.9(5) ?
C121 P1 C131 C135 . . . . 92.9(4) ?
C111 P1 C131 C135 . . . . -14.2(4) ?
Rh1 P1 C131 C135 . . . . -145.0(3) ?
C135 C131 C132 C133 . . . . -0.3(5) ?
P1 C131 C132 C133 . . . . 175.6(4) ?
C131 C132 C133 C134 . . . . 1.0(6) ?
C132 C133 C134 C135 . . . . -1.4(6) ?
C133 C134 C135 C131 . . . . 1.2(6) ?
C132 C131 C135 C134 . . . . -0.6(5) ?
P1 C131 C135 C134 . . . . -176.5(3) ?
C145 C141 C142 C143 . . . . 0.3(6) ?
C141 C142 C143 C144 . . . . -0.6(6) ?
C142 C143 C144 C145 . . . . 0.6(6) ?
C143 C144 C145 C141 . . . . -0.4(6) ?
C142 C141 C145 C144 . . . . 0.0(6) ?
P2 Rh2 Cl2 O2 . . . . 78(3) ?
P2 Rh2 Cl2 O2 2_666 . . . -102(3) ?
Cl2 Rh2 P2 C231 2_666 . . . -32.0(2) ?
Cl2 Rh2 P2 C231 . . . . 148.0(2) ?
C2 Rh2 P2 C221 . . . . 21.4(5) ?
C2 Rh2 P2 C221 2_666 . . . -158.6(5) ?
Cl2 Rh2 P2 C221 2_666 . . . -154.8(2) ?
Cl2 Rh2 P2 C221 . . . . 25.2(2) ?
C2 Rh2 P2 C211 . . . . -94.4(5) ?
C2 Rh2 P2 C211 2_666 . . . 85.6(5) ?
Cl2 Rh2 P2 C211 2_666 . . . 89.4(2) ?
Cl2 Rh2 P2 C211 . . . . -90.6(2) ?
C231 P2 C211 C212 . . . . 177.7(4) ?
C221 P2 C211 C212 . . . . -77.2(5) ?
Rh2 P2 C211 C212 . . . . 44.7(5) ?
C231 P2 C211 C216 . . . . -1.5(5) ?
C221 P2 C211 C216 . . . . 103.7(5) ?
Rh2 P2 C211 C216 . . . . -134.4(5) ?
C216 C211 C212 C213 . . . . -0.1(9) ?
P2 C211 C212 C213 . . . . -179.3(4) ?
C211 C212 C213 C214 . . . . 0.2(10) ?
C212 C213 C214 C215 . . . . 0.3(10) ?
C213 C214 C215 C216 . . . . -1.0(12) ?
C212 C211 C216 C215 . . . . -0.5(10) ?
P2 C211 C216 C215 . . . . 178.7(5) ?
C214 C215 C216 C211 . . . . 1.1(12) ?
C231 P2 C221 C222 . . . . 93.7(4) ?
C211 P2 C221 C222 . . . . -12.9(5) ?
Rh2 P2 C221 C222 . . . . -132.1(4) ?
C231 P2 C221 C226 . . . . -84.6(4) ?
C211 P2 C221 C226 . . . . 168.9(4) ?
Rh2 P2 C221 C226 . . . . 49.7(4) ?
C226 C221 C222 C223 . . . . -0.4(8) ?
P2 C221 C222 C223 . . . . -178.7(5) ?
C221 C222 C223 C224 . . . . 0.7(10) ?
C222 C223 C224 C225 . . . . -0.2(10) ?
C223 C224 C225 C226 . . . . -0.7(8) ?
C224 C225 C226 C221 . . . . 1.0(8) ?
C222 C221 C226 C225 . . . . -0.4(7) ?
P2 C221 C226 C225 . . . . 177.9(4) ?
C221 P2 C231 C232 . . . . -8.0(4) ?
C211 P2 C231 C232 . . . . 99.2(4) ?
Rh2 P2 C231 C232 . . . . -136.4(3) ?
C221 P2 C231 C235 . . . . 175.3(4) ?
C211 P2 C231 C235 . . . . -77.5(4) ?
Rh2 P2 C231 C235 . . . . 47.0(4) ?
C235 C231 C232 C233 . . . . -1.0(5) ?
P2 C231 C232 C233 . . . . -178.3(3) ?
C231 C232 C233 C234 . . . . 1.7(6) ?
C232 C233 C234 C235 . . . . -1.8(6) ?
C233 C234 C235 C231 . . . . 1.1(5) ?
C232 C231 C235 C234 . . . . 0.0(5) ?
P2 C231 C235 C234 . . . . 177.1(3) ?
C245 C241 C242 C243 . . . . -0.8(6) ?
C241 C242 C243 C244 . . . . 0.8(7) ?
C242 C243 C244 C245 . . . . -0.4(7) ?
C243 C244 C245 C241 . . . . -0.1(7) ?
C242 C241 C245 C244 . . . . 0.5(6) ?
